data_2006346
loop_
_publ_author_name
'Andrew J. Steedman'
'Anthony K. Burrell'

_publ_contact_author
;       Anthony K. Burrell
    Department of Chemistry
    Massey University
    Private Bag 11222
    Palmerston North
    New Zealand
;
_publ_section_title
;
 Dichloro(\h^6^-hexamethylbenzene)(pyridine-<i>N</i>)ruthenium
;
_journal_issue 7
_journal_name_full 'Acta Crystallographica Section C'
_journal_page_first 864
_journal_page_last 866
_journal_paper_doi 10.1107/S0108270197003004
_journal_volume 53
_journal_year 1997
_chemical_formula_iupac '[Ru Cl2 (C5 H5 N) (C12 H18)]'
_chemical_formula_moiety 'C17 H23 Cl2 N Ru'
_chemical_formula_sum 'C17 H23 Cl2 N Ru'
_chemical_formula_weight 413.34
_chemical_name_systematic
;
 ?
;
_space_group_IT_number 14
_symmetry_cell_setting monoclinic
_symmetry_space_group_name_Hall '-P 2ybc'
_symmetry_space_group_name_H-M 'P 1 21/c 1'
_audit_creation_method SHELXL
_cell_angle_alpha 90.00
_cell_angle_beta 111.39(3)
_cell_angle_gamma 90.00
_cell_formula_units_Z 8
_cell_length_a 14.674(6)
_cell_length_b 16.365(8)
_cell_length_c 15.233(6)
_cell_measurement_reflns_used 25
_cell_measurement_temperature 173(2)
_cell_measurement_theta_max 18
_cell_measurement_theta_min 8
_cell_volume 3406(3)
_computing_cell_refinement CAD4/PC
_computing_data_collection 'CAD4/PC (Enraf-Nonius, 1994)'
_computing_data_reduction 'XCAD-4B (Harms, 1994)'
_computing_molecular_graphics 'XPMA, ZORTEP (Zsolnai, 1994a,b)'
_computing_publication_material 'SHELXL93 (Sheldrick, 1993)'
_computing_structure_refinement 'SHELXL93 (Sheldrick, 1993)'
_computing_structure_solution 'SHELXS86 (Sheldrick, 1990)'
_diffrn_ambient_temperature 173(2)
_diffrn_measurement_device 'Enraf-Nonius CAD-4 '
_diffrn_measurement_method '\w scans'
_diffrn_radiation_monochromator graphite
_diffrn_radiation_source 'fine-focus sealed tube'
_diffrn_radiation_type MoK\a
_diffrn_radiation_wavelength 0.71073
_diffrn_reflns_av_R_equivalents 0.0301
_diffrn_reflns_av_sigmaI/netI 0.0540
_diffrn_reflns_limit_h_max 16
_diffrn_reflns_limit_h_min 0
_diffrn_reflns_limit_k_max 19
_diffrn_reflns_limit_k_min 0
_diffrn_reflns_limit_l_max 16
_diffrn_reflns_limit_l_min -17
_diffrn_reflns_number 6189
_diffrn_reflns_theta_max 24.97
_diffrn_reflns_theta_min 1.49
_diffrn_standards_decay_% <2
_diffrn_standards_interval_count 100
_diffrn_standards_number 3
_exptl_absorpt_coefficient_mu 1.227
_exptl_absorpt_correction_T_max 0.692
_exptl_absorpt_correction_T_min 0.479
_exptl_absorpt_correction_type 'empirical via \y scans (North, Phillips & Mathews, 1968)'
_exptl_crystal_colour yellow-orange
_exptl_crystal_density_diffrn 1.612
_exptl_crystal_density_meas ?
_exptl_crystal_description block
_exptl_crystal_F_000 1680
_exptl_crystal_size_max 0.60
_exptl_crystal_size_mid 0.30
_exptl_crystal_size_min 0.30
_refine_diff_density_max 0.501
_refine_diff_density_min -1.031
_refine_ls_extinction_method none
_refine_ls_goodness_of_fit_all 1.049
_refine_ls_goodness_of_fit_obs 1.086
_refine_ls_hydrogen_treatment refxyz
_refine_ls_matrix_type full
_refine_ls_number_parameters 379
_refine_ls_number_reflns 5847
_refine_ls_number_restraints 0
_refine_ls_restrained_S_all 1.049
_refine_ls_restrained_S_obs 1.086
_refine_ls_R_factor_all 0.0631
_refine_ls_R_factor_obs .0327
_refine_ls_shift/esd_max -0.017
_refine_ls_shift/esd_mean 0.003
_refine_ls_structure_factor_coef Fsqd
_refine_ls_weighting_details 'w = 1/[\s^2^(Fo^2^)+(0.0371P)^2^+6.3792P] where P=(Fo^2^+2Fc^2^)/3'
_refine_ls_weighting_scheme calc
_refine_ls_wR_factor_all 0.0949
_refine_ls_wR_factor_obs .0832
_reflns_number_observed 4359
_reflns_number_total 5847
_reflns_observed_criterion >2sigma(I)
_cod_data_source_file ta1142.cif
_cod_data_source_block als24
_cod_depositor_comments
;
The following automatic conversions were performed:

'_exptl_crystal_density_meas' value 'not measured' was changed to '?'
- the value is perceived as not measured.

Automatic conversion script
Id: cif_fix_values 3008 2015-01-20 13:52:24Z robertas 

The following automatic conversions were performed:

'_refine_ls_weighting_scheme' value 'calc w =
1/[\s^2^(Fo^2^)+(0.0371P)^2^+6.3792P] where P=(Fo^2^+2Fc^2^)/3' was
changed to 'calc'. New tag '_refine_ls_weighting_details' was
created. The value of the new tag was set to 'w =
1/[\s^2^(Fo^2^)+(0.0371P)^2^+6.3792P] where P=(Fo^2^+2Fc^2^)/3'.

Automatic conversion script
Id: cif_fix_values 3143 2015-03-26 13:38:13Z robertas 
;
_cod_original_cell_volume 3406.(3)
_cod_original_sg_symbol_H-M 'P 21/c'
_cod_database_code 2006346

loop_
_symmetry_equiv_pos_as_xyz
'x, y, z'
'-x, y+1/2, -z+1/2'
'-x, -y, -z'
'x, -y+1/2, z+1/2'

loop_
_atom_site_aniso_label
_atom_site_aniso_U_11
_atom_site_aniso_U_22
_atom_site_aniso_U_33
_atom_site_aniso_U_12
_atom_site_aniso_U_13
_atom_site_aniso_U_23
Ru1 .0149(2) .0149(2) .0189(2) -.00082(15) .00470(15) -.00024(14)
Cl11 .0173(6) .0257(6) .0355(7) .0026(5) .0020(5) -.0001(5)
Cl12 .0255(6) .0266(6) .0285(6) -.0007(5) .0153(5) -.0004(5)
N1 .014(2) .018(2) .028(2) .001(2) .008(2) -.001(2)
C122 .019(2) .020(2) .031(3) .001(2) .012(2) .002(2)
C123 .026(3) .026(3) .034(3) .004(2) .020(2) .005(2)
C124 .019(2) .011(2) .055(3) -.002(2) .021(2) -.004(2)
C125 .025(3) .024(3) .032(3) .001(2) .005(2) -.009(2)
C126 .020(2) .024(3) .025(3) .002(2) .003(2) .000(2)
C11 .024(2) .017(2) .032(3) -.009(2) .013(2) -.006(2)
C12 .021(2) .016(2) .033(3) -.002(2) .003(2) .006(2)
C13 .029(3) .029(3) .021(2) -.011(2) .010(2) .001(2)
C14 .018(2) .029(3) .030(3) -.007(2) .014(2) -.005(2)
C15 .012(2) .021(2) .029(3) -.003(2) .007(2) .001(2)
C16 .019(2) .025(3) .021(2) -.009(2) .007(2) .000(2)
C111 .047(4) .034(3) .060(4) -.010(3) .028(3) -.018(3)
C112 .039(3) .022(3) .070(4) .005(3) .002(3) .005(3)
C113 .058(4) .059(4) .026(3) .001(3) .007(3) .015(3)
C114 .032(3) .042(3) .049(4) -.010(3) .022(3) -.016(3)
C115 .021(3) .023(3) .052(4) .000(2) .006(2) .009(2)
C116 .038(3) .050(4) .023(3) -.013(3) .005(2) .003(2)
Ru2 .0147(2) .0147(2) .0208(2) -.00174(14) .00778(15) -.00086(14)
Cl21 .0151(5) .0236(6) .0321(6) -.0002(5) .0075(5) .0042(5)
Cl22 .0310(6) .0274(6) .0273(6) -.0038(5) .0175(5) -.0051(5)
N2 .013(2) .020(2) .028(2) -.002(2) .009(2) .001(2)
C222 .019(2) .022(2) .030(3) .002(2) .011(2) .003(2)
C223 .030(3) .029(3) .038(3) .011(2) .021(2) .013(2)
C224 .036(3) .015(2) .060(4) .006(2) .035(3) .009(2)
C225 .021(2) .019(2) .046(3) -.005(2) .018(2) -.008(2)
C226 .017(2) .022(2) .030(3) .000(2) .010(2) -.003(2)
C21 .020(2) .023(3) .037(3) -.004(2) .013(2) .005(2)
C22 .020(2) .024(3) .021(2) -.007(2) .005(2) .005(2)
C23 .025(3) .022(2) .030(3) -.012(2) .018(2) -.004(2)
C24 .019(2) .021(2) .027(3) -.004(2) .014(2) .001(2)
C25 .013(2) .024(2) .027(3) -.008(2) .010(2) -.005(2)
C26 .022(2) .017(2) .033(3) -.010(2) .015(2) -.008(2)
C211 .030(3) .026(3) .066(4) .006(2) .015(3) .013(3)
C212 .028(3) .042(3) .031(3) -.009(2) .007(2) .008(2)
C213 .036(3) .035(3) .028(3) -.008(2) .017(2) -.011(2)
C214 .023(3) .030(3) .039(3) .000(2) .016(2) .002(2)
C215 .023(3) .045(3) .025(3) -.007(2) .007(2) -.003(2)
C216 .043(3) .022(3) .069(4) -.006(3) .035(3) -.014(3)

loop_
_atom_site_label
_atom_site_fract_x
_atom_site_fract_y
_atom_site_fract_z
_atom_site_U_iso_or_equiv
_atom_site_thermal_displace_type
_atom_site_calc_flag
_atom_site_refinement_flags
_atom_site_occupancy
_atom_site_disorder_group
_atom_site_type_symbol
Ru1 .12256(3) .16641(2) .77682(2) .01665(11) Uani d . 1 . Ru
Cl11 .29152(8) .15453(7) .88122(9) .0283(3) Uani d . 1 . Cl
Cl12 .17467(8) .18369(7) .64332(8) .0254(3) Uani d . 1 . Cl
N1 .1423(3) .2945(2) .7961(3) .0200(8) Uani d . 1 . N
C122 .1064(3) .3462(3) .7216(3) .0229(10) Uani d . 1 . C
H12A .0713(3) .3236(3) .6603(3) .027 Uiso d R 1 . H
C123 .1187(3) .4288(3) .7299(4) .0261(11) Uani d . 1 . C
H12B .0921(3) .4637(3) .6759(4) .031 Uiso d R 1 . H
C124 .1703(3) .4619(3) .8188(4) .0264(11) Uani d . 1 . C
H12C .1822(3) .5197(3) .8264(4) .032 Uiso d R 1 . H
C125 .2043(3) .4102(3) .8953(4) .0285(11) Uani d . 1 . C
H12D .2379(3) .4316(3) .9574(4) .034 Uiso d R 1 . H
C126 .1896(3) .3273(3) .8819(3) .0246(10) Uani d . 1 . C
H12E .2138(3) .2915(3) .9353(3) .030 Uiso d R 1 . H
C11 .0486(3) .0518(3) .7178(3) .0236(10) Uani d . 1 . C
C12 .0937(3) .0426(3) .8174(3) .0252(11) Uani d . 1 . C
C13 .0753(4) .1021(3) .8789(3) .0262(11) Uani d . 1 . C
C14 .0128(3) .1683(3) .8426(3) .0240(10) Uani d . 1 . C
C15 -.0361(3) .1758(3) .7411(3) .0206(10) Uani d . 1 . C
C16 -.0183(3) .1186(3) .6798(3) .0217(10) Uani d . 1 . C
C111 .0703(4) -.0059(4) .6512(4) .0444(15) Uani d . 1 . C
H11A .0256(4) -.0512(4) .6378(4) .053 Uiso d R 1 . H
H11B .0626(4) .0223(4) .5937(4) .053 Uiso d R 1 . H
H11C .1362(4) -.0257(4) .6794(4) .053 Uiso d R 1 . H
C112 .1654(4) -.0249(3) .8605(5) .049(2) Uani d . 1 . C
H11D .1310(4) -.0719(3) .8701(5) .059 Uiso d R 1 . H
H11E .1990(4) -.0390(3) .8190(5) .059 Uiso d R 1 . H
H11F .2120(4) -.0071(3) .9199(5) .059 Uiso d R 1 . H
C113 .1289(5) .0922(4) .9862(4) .050(2) Uani d . 1 . C
H11G .0890(5) .0605(4) 1.0114(4) .060 Uiso d R 1 . H
H11H .1903(5) .0650(4) .9988(4) .060 Uiso d R 1 . H
H11I .1403(5) .1452(4) 1.0154(4) .060 Uiso d R 1 . H
C114 -.0035(4) .2315(4) .9077(4) .0394(14) Uani d . 1 . C
H11J -.0576(4) .2154(4) .9251(4) .047 Uiso d R 1 . H
H11K .0545(4) .2361(4) .9633(4) .047 Uiso d R 1 . H
H11L -.0176(4) .2834(4) .8762(4) .047 Uiso d R 1 . H
C115 -.1057(4) .2452(3) .7006(4) .0342(13) Uani d . 1 . C
H11M -.1707(4) .2287(3) .6941(4) .041 Uiso d R 1 . H
H11N -.0866(4) .2916(3) .7418(4) .041 Uiso d R 1 . H
H11O -.1046(4) .2594(3) .6399(4) .041 Uiso d R 1 . H
C116 -.0696(4) .1267(4) .5742(3) .0386(14) Uani d . 1 . C
H11P -.1308(4) .0979(4) .5548(3) .046 Uiso d R 1 . H
H11Q -.0815(4) .1834(4) .5576(3) .046 Uiso d R 1 . H
H11R -.0291(4) .1038(4) .5432(3) .046 Uiso d R 1 . H
Ru2 .38138(3) .62512(2) .74726(3) .01635(10) Uani d . 1 . Ru
Cl21 .20861(8) .60747(7) .66236(8) .0239(3) Uani d . 1 . Cl
Cl22 .34821(9) .63147(7) .89257(8) .0266(3) Uani d . 1 . Cl
N2 .3875(3) .4972(2) .7707(3) .0198(8) Uani d . 1 . N
C222 .4441(3) .4658(3) .8549(3) .0236(10) Uani d . 1 . C
H22A .4820(3) .5026(3) .9036(3) .028 Uiso d R 1 . H
C223 .4496(4) .3833(3) .8733(4) .0299(12) Uani d . 1 . C
H22B .4911(4) .3628(3) .9337(4) .036 Uiso d R 1 . H
C224 .3943(4) .3307(3) .8036(4) .0323(13) Uani d . 1 . C
H22C .3957(4) .2730(3) .8155(4) .039 Uiso d R 1 . H
C225 .3378(4) .3614(3) .7172(4) .0272(11) Uani d . 1 . C
H22D .2995(4) .3255(3) .6677(4) .033 Uiso d R 1 . H
C226 .3364(3) .4448(3) .7024(3) .0224(10) Uani d . 1 . C
H22E .2977(3) .4661(3) .6414(3) .027 Uiso d R 1 . H
C21 .3844(3) .7459(3) .6846(4) .0264(11) Uani d . 1 . C
C22 .3896(3) .6833(3) .6202(3) .0222(10) Uani d . 1 . C
C23 .4621(3) .6214(3) .6494(3) .0234(10) Uani d . 1 . C
C24 .5295(3) .6214(3) .7468(3) .0209(10) Uani d . 1 . C
C25 .5255(3) .6833(3) .8105(3) .0205(10) Uani d . 1 . C
C26 .4520(3) .7453(3) .7793(3) .0227(10) Uani d . 1 . C
C211 .3066(4) .8108(3) .6491(4) .0415(14) Uani d . 1 . C
H21A .3322(4) .8564(3) .6258(4) .050 Uiso d R 1 . H
H21B .2509(4) .7888(3) .5993(4) .050 Uiso d R 1 . H
H21C .2873(4) .8284(3) .6999(4) .050 Uiso d R 1 . H
C212 .3135(4) .6840(3) .5199(3) .0345(13) Uani d . 1 . C
H21D .3382(4) .7146(3) .4795(3) .041 Uiso d R 1 . H
H21E .3001(4) .6289(3) .4971(3) .041 Uiso d R 1 . H
H21F .2544(4) .7089(3) .5201(3) .041 Uiso d R 1 . H
C213 .4688(4) .5567(3) .5817(4) .0315(12) Uani d . 1 . C
H21G .5106(4) .5755(3) .5500(4) .038 Uiso d R 1 . H
H21H .4954(4) .5076(3) .6160(4) .038 Uiso d R 1 . H
H21I .4047(4) .5458(3) .5362(4) .038 Uiso d R 1 . H
C214 .6048(3) .5548(3) .7790(4) .0292(11) Uani d . 1 . C
H21J .6633(3) .5716(3) .7696(4) .035 Uiso d R 1 . H
H21K .6196(3) .5442(3) .8447(4) .035 Uiso d R 1 . H
H21L .5796(3) .5061(3) .7433(4) .035 Uiso d R 1 . H
C215 .5986(4) .6833(3) .9107(3) .0314(12) Uani d . 1 . C
H21M .6548(4) .7151(3) .9142(3) .038 Uiso d R 1 . H
H21N .5689(4) .7065(3) .9516(3) .038 Uiso d R 1 . H
H21O .6185(4) .6282(3) .9298(3) .038 Uiso d R 1 . H
C216 .4460(4) .8086(3) .8497(4) .0408(14) Uani d . 1 . C
H21P .4848(4) .8553(3) .8478(4) .049 Uiso d R 1 . H
H21Q .3791(4) .8250(3) .8341(4) .049 Uiso d R 1 . H
H21R .4703(4) .7853(3) .9118(4) .049 Uiso d R 1 . H

loop_
_atom_type_symbol
_atom_type_description
_atom_type_scat_dispersion_real
_atom_type_scat_dispersion_imag
_atom_type_scat_source
C C 0.0033 0.0016 'International Tables Vol C Tables 4.2.6.8 and 6.1.1.4'
H H 0.0000 0.0000 'International Tables Vol C Tables 4.2.6.8 and 6.1.1.4'
N N 0.0061 0.0033 'International Tables Vol C Tables 4.2.6.8 and 6.1.1.4'
Ru Ru -1.2594 0.8363 'International Tables Vol C Tables 4.2.6.8 and 6.1.1.4'
Cl Cl 0.1484 0.1585 'International Tables Vol C Tables 4.2.6.8 and 6.1.1.4'

loop_
_geom_angle_atom_site_label_1
_geom_angle_atom_site_label_2
_geom_angle_atom_site_label_3
_geom_angle
_geom_angle_publ_flag
N1 Ru1 C14 90.5(2) no
N1 Ru1 C11 157.7(2) no
C14 Ru1 C11 82.1(2) no
N1 Ru1 C13 116.0(2) no
C14 Ru1 C13 37.3(2) no
C11 Ru1 C13 69.0(2) no
N1 Ru1 C15 92.5(2) no
C14 Ru1 C15 38.7(2) no
C11 Ru1 C15 68.7(2) no
C13 Ru1 C15 68.2(2) no
N1 Ru1 C16 119.4(2) no
C14 Ru1 C16 69.1(2) no
C11 Ru1 C16 38.4(2) no
C13 Ru1 C16 81.0(2) no
C15 Ru1 C16 37.5(2) no
N1 Ru1 C12 154.2(2) no
C14 Ru1 C12 68.6(2) no
C11 Ru1 C12 37.8(2) no
C13 Ru1 C12 38.4(2) no
C15 Ru1 C12 80.8(2) no
C16 Ru1 C12 68.4(2) no
N1 Ru1 Cl11 86.16(10) yes
C14 Ru1 Cl11 116.77(14) no
C11 Ru1 Cl11 115.92(13) no
C13 Ru1 Cl11 90.48(14) no
C15 Ru1 Cl11 155.51(13) no
C16 Ru1 Cl11 154.25(13) no
C12 Ru1 Cl11 89.84(12) no
N1 Ru1 Cl12 86.12(10) yes
C14 Ru1 Cl12 152.78(13) no
C11 Ru1 Cl12 90.92(13) no
C13 Ru1 Cl12 157.81(14) no
C15 Ru1 Cl12 114.35(13) no
C16 Ru1 Cl12 89.12(12) no
C12 Ru1 Cl12 119.45(14) no
Cl11 Ru1 Cl12 89.98(5) yes
C126 N1 C122 118.0(4) no
C126 N1 Ru1 121.5(3) no
C122 N1 Ru1 120.5(3) no
N1 C122 C123 122.8(5) no
C122 C123 C124 118.8(5) no
C125 C124 C123 118.8(4) no
C124 C125 C126 119.4(5) no
N1 C126 C125 122.2(5) no
C12 C11 C16 119.4(4) no
C12 C11 C111 121.5(5) no
C16 C11 C111 119.1(5) no
C12 C11 Ru1 71.6(3) no
C16 C11 Ru1 71.2(3) no
C111 C11 Ru1 128.4(3) no
C11 C12 C13 119.7(4) no
C11 C12 C112 121.5(5) no
C13 C12 C112 118.7(5) no
C11 C12 Ru1 70.5(3) no
C13 C12 Ru1 70.3(3) no
C112 C12 Ru1 128.6(4) no
C14 C13 C12 121.1(4) no
C14 C13 C113 120.6(5) no
C12 C13 C113 118.3(5) no
C14 C13 Ru1 71.2(3) no
C12 C13 Ru1 71.3(3) no
C113 C13 Ru1 129.3(4) no
C13 C14 C15 119.1(4) no
C13 C14 C114 120.6(5) no
C15 C14 C114 120.3(5) no
C13 C14 Ru1 71.5(3) no
C15 C14 Ru1 71.0(2) no
C114 C14 Ru1 129.1(3) no
C16 C15 C14 120.6(4) no
C16 C15 C115 119.5(4) no
C14 C15 C115 120.0(4) no
C16 C15 Ru1 71.5(3) no
C14 C15 Ru1 70.2(2) no
C115 C15 Ru1 131.0(3) no
C15 C16 C11 120.0(4) no
C15 C16 C116 120.3(5) no
C11 C16 C116 119.7(4) no
C15 C16 Ru1 71.0(3) no
C11 C16 Ru1 70.4(3) no
C116 C16 Ru1 131.6(3) no
N2 Ru2 C24 89.5(2) no
N2 Ru2 C26 149.4(2) no
C24 Ru2 C26 68.6(2) no
N2 Ru2 C25 112.3(2) no
C24 Ru2 C25 37.9(2) no
C26 Ru2 C25 38.0(2) no
N2 Ru2 C21 162.3(2) no
C24 Ru2 C21 81.1(2) no
C26 Ru2 C21 37.7(2) no
C25 Ru2 C21 68.4(2) no
N2 Ru2 C22 124.3(2) no
C24 Ru2 C22 68.5(2) no
C26 Ru2 C22 68.5(2) no
C25 Ru2 C22 81.1(2) no
C21 Ru2 C22 38.2(2) no
N2 Ru2 C23 94.9(2) no
C24 Ru2 C23 38.6(2) no
C26 Ru2 C23 81.3(2) no
C25 Ru2 C23 69.0(2) no
C21 Ru2 C23 68.5(2) no
C22 Ru2 C23 37.5(2) no
N2 Ru2 Cl21 86.75(10) yes
C24 Ru2 Cl21 148.45(13) no
C26 Ru2 Cl21 123.15(13) no
C25 Ru2 Cl21 160.93(13) no
C21 Ru2 Cl21 93.37(13) no
C22 Ru2 Cl21 87.95(13) no
C23 Ru2 Cl21 110.60(13) no
N2 Ru2 Cl22 84.22(10) yes
C24 Ru2 Cl22 122.34(13) no
C26 Ru2 Cl22 89.69(13) no
C25 Ru2 Cl22 93.59(12) no
C21 Ru2 Cl22 113.45(14) no
C22 Ru2 Cl22 150.97(13) no
C23 Ru2 Cl22 160.88(13) no
Cl21 Ru2 Cl22 88.45(5) yes
C222 N2 C226 118.0(4) no
C222 N2 Ru2 120.6(3) no
C226 N2 Ru2 121.4(3) no
N2 C222 C223 122.5(5) no
C222 C223 C224 118.8(5) no
C225 C224 C223 119.4(5) no
C224 C225 C226 119.1(5) no
N2 C226 C225 122.1(5) no
C26 C21 C22 119.7(4) no
C26 C21 C211 121.7(5) no
C22 C21 C211 118.6(5) no
C26 C21 Ru2 70.8(3) no
C22 C21 Ru2 70.8(3) no
C211 C21 Ru2 130.9(3) no
C23 C22 C21 121.0(4) no
C23 C22 C212 120.6(4) no
C21 C22 C212 118.4(4) no
C23 C22 Ru2 72.0(3) no
C21 C22 Ru2 71.0(3) no
C212 C22 Ru2 128.9(3) no
C22 C23 C24 118.3(4) no
C22 C23 C213 121.1(4) no
C24 C23 C213 120.6(4) no
C22 C23 Ru2 70.6(3) no
C24 C23 Ru2 69.2(2) no
C213 C23 Ru2 131.6(3) no
C25 C24 C23 121.1(4) no
C25 C24 C214 120.2(4) no
C23 C24 C214 118.7(4) no
C25 C24 Ru2 71.8(2) no
C23 C24 Ru2 72.2(3) no
C214 C24 Ru2 129.5(3) no
C24 C25 C26 119.6(4) no
C24 C25 C215 119.9(4) no
C26 C25 C215 120.5(4) no
C24 C25 Ru2 70.4(3) no
C26 C25 Ru2 70.9(2) no
C215 C25 Ru2 131.2(3) no
C21 C26 C25 120.3(4) no
C21 C26 C216 120.9(5) no
C25 C26 C216 118.7(5) no
C21 C26 Ru2 71.5(3) no
C25 C26 Ru2 71.1(2) no
C216 C26 Ru2 128.7(3) no

loop_
_geom_bond_atom_site_label_1
_geom_bond_atom_site_label_2
_geom_bond_site_symmetry_2
_geom_bond_distance
_geom_bond_publ_flag
Ru1 N1 . 2.122(4) yes
Ru1 C14 . 2.185(4) no
Ru1 C11 . 2.189(5) no
Ru1 C13 . 2.189(5) no
Ru1 C15 . 2.195(4) no
Ru1 C16 . 2.200(5) no
Ru1 C12 . 2.203(5) no
Ru1 Cl11 . 2.416(2) yes
Ru1 Cl12 . 2.4361(14) yes
N1 C126 . 1.347(6) no
N1 C122 . 1.358(6) no
C122 C123 . 1.364(7) no
C123 C124 . 1.398(7) no
C124 C125 . 1.378(7) no
C125 C126 . 1.377(7) no
C11 C12 . 1.424(7) no
C11 C16 . 1.443(7) no
C11 C111 . 1.502(7) no
C12 C13 . 1.444(7) no
C12 C112 . 1.502(7) no
C13 C14 . 1.397(7) no
C13 C113 . 1.542(7) no
C14 C15 . 1.453(7) no
C14 C114 . 1.512(7) no
C15 C16 . 1.412(6) no
C15 C115 . 1.500(6) no
C16 C116 . 1.513(7) no
Ru2 N2 . 2.120(4) yes
Ru2 C24 . 2.177(4) no
Ru2 C26 . 2.193(4) no
Ru2 C25 . 2.195(4) no
Ru2 C21 . 2.202(5) no
Ru2 C22 . 2.199(4) no
Ru2 C23 . 2.218(4) no
Ru2 Cl21 . 2.407(2) yes
Ru2 Cl22 . 2.4358(14) yes
N2 C222 . 1.350(6) no
N2 C226 . 1.345(6) no
C222 C223 . 1.375(7) no
C223 C224 . 1.378(8) no
C224 C225 . 1.371(8) no
C225 C226 . 1.382(7) no
C21 C26 . 1.421(7) no
C21 C22 . 1.439(7) no
C21 C211 . 1.508(7) no
C22 C23 . 1.419(7) no
C22 C212 . 1.529(6) no
C23 C24 . 1.452(7) no
C23 C213 . 1.505(6) no
C24 C25 . 1.419(6) no
C24 C214 . 1.501(7) no
C25 C26 . 1.430(7) no
C25 C215 . 1.512(6) no
C26 C216 . 1.516(7) no
